data_2224101
loop_
_publ_author_name
'Liu, Chun-Sen'
'Xiao, Xian-Guo'
'Hu, Min'

_publ_section_title
;
 Bis[\m-1-(2-pyridylmethyl)-1<i>H</i>-benzotriazole]disilver(I)
 bis(perchlorate)
;
_journal_coeditor_code ZQ2014
_journal_issue 11
_journal_name_full 'Acta Crystallographica Section E'
_journal_page_first m1453
_journal_page_last m1454
_journal_paper_doi 10.1107/S1600536809043669
_journal_volume 65
_journal_year 2009
_chemical_formula_iupac '[Ag2 (C12 H10 N4)2] (Cl O4)2'
_chemical_formula_moiety 'C24 H20 Ag2 N8 2+, 2(Cl O4 -)'
_chemical_formula_sum 'C24 H20 Ag2 Cl2 N8 O8'
_chemical_formula_weight 835.12
_chemical_name_systematic
;Bis[\m-1-(2-pyridylmethyl)-1<i>H</i>-benzotriazole]disilver(I)
 bis(perchlorate)
;
_space_group_IT_number 14
_symmetry_cell_setting monoclinic
_symmetry_space_group_name_Hall '-P 2ybc'
_symmetry_space_group_name_H-M 'P 1 21/c 1'
_atom_sites_solution_hydrogens geom
_atom_sites_solution_primary direct
_atom_sites_solution_secondary difmap
_audit_creation_method SHELXL-97
_cell_angle_alpha 90.00
_cell_angle_beta 128.448(3)
_cell_angle_gamma 90.00
_cell_formula_units_Z 2
_cell_length_a 9.4273(4)
_cell_length_b 16.0863(7)
_cell_length_c 11.9152(7)
_cell_measurement_reflns_used 3182
_cell_measurement_temperature 293(2)
_cell_measurement_theta_max 26.3
_cell_measurement_theta_min 3.0
_cell_volume 1415.15(13)
_computing_cell_refinement 'SAINT (Bruker, 2007)'
_computing_data_collection 'SMART (Bruker, 2007)'
_computing_data_reduction 'SAINT (Bruker, 2007)'
_computing_molecular_graphics 'SHELXTL (Sheldrick, 2008)'
_computing_publication_material 'SHELXTLL (Sheldrick, 2008) and PLATON (Spek, 2009)'
_computing_structure_refinement 'SHELXL97 (Sheldrick, 2008)'
_computing_structure_solution 'SHELXS97 (Sheldrick, 2008)'
_diffrn_ambient_temperature 293(2)
_diffrn_measured_fraction_theta_full 0.998
_diffrn_measured_fraction_theta_max 0.998
_diffrn_measurement_device_type 'Bruker SMART CCD area-detector diffractometer'
_diffrn_measurement_method '\f and \w'
_diffrn_radiation_monochromator graphite
_diffrn_radiation_source 'fine-focus sealed tube'
_diffrn_radiation_type MoK\a
_diffrn_radiation_wavelength 0.71073
_diffrn_reflns_av_R_equivalents 0.0372
_diffrn_reflns_av_sigmaI/netI 0.0536
_diffrn_reflns_limit_h_max 11
_diffrn_reflns_limit_h_min -11
_diffrn_reflns_limit_k_max 19
_diffrn_reflns_limit_k_min -15
_diffrn_reflns_limit_l_max 14
_diffrn_reflns_limit_l_min -13
_diffrn_reflns_number 9388
_diffrn_reflns_theta_full 25.0
_diffrn_reflns_theta_max 25.0
_diffrn_reflns_theta_min 3.0
_diffrn_standards_decay_% 0
_diffrn_standards_interval_count 0
_diffrn_standards_interval_time 0
_diffrn_standards_number 0
_exptl_absorpt_coefficient_mu 1.637
_exptl_absorpt_correction_T_max 0.960
_exptl_absorpt_correction_T_min 0.695
_exptl_absorpt_correction_type multi-scan
_exptl_absorpt_process_details '(SADABS; Sheldrick, 1996)'
_exptl_crystal_colour yellow
_exptl_crystal_density_diffrn 1.960
_exptl_crystal_density_method 'not measured'
_exptl_crystal_description block
_exptl_crystal_F_000 824
_exptl_crystal_size_max 0.24
_exptl_crystal_size_mid 0.23
_exptl_crystal_size_min 0.03
_refine_diff_density_max 0.62
_refine_diff_density_min -0.53
_refine_ls_extinction_method none
_refine_ls_goodness_of_fit_ref 1.082
_refine_ls_hydrogen_treatment constr
_refine_ls_matrix_type full
_refine_ls_number_parameters 199
_refine_ls_number_reflns 2484
_refine_ls_number_restraints 0
_refine_ls_restrained_S_all 1.082
_refine_ls_R_factor_all 0.0688
_refine_ls_R_factor_gt 0.0426
_refine_ls_shift/su_max 0.001
_refine_ls_shift/su_mean 0.000
_refine_ls_structure_factor_coef Fsqd
_refine_ls_weighting_details 'w=1/[\s^2^(Fo^2^)+(0.0614P)^2^+2.0392P] where P=(Fo^2^+2Fc^2^)/3'
_refine_ls_weighting_scheme calc
_refine_ls_wR_factor_gt 0.1315
_refine_ls_wR_factor_ref 0.1365
_reflns_number_gt 1658
_reflns_number_total 2484
_reflns_threshold_expression I>2\s(I)
_cod_data_source_file zq2014.cif
_cod_data_source_block I
_cod_depositor_comments
;
The following automatic conversions were performed:
'_symmetry_cell_setting' value 'Monoclinic' changed to 'monoclinic'
according to '/home/saulius/struct/CIF-dictionaries/cif_core.dic'
dictionary named 'cif_core.dic' version 2.4.1 from 2010-06-29.

Automatic conversion script
Id: cif_fix_enum 1527 2010-12-29 10:47:43Z saulius 

The following automatic conversions were performed:

'_symmetry_cell_setting' value 'Monoclinic' changed to 'monoclinic'
according to /home/saulius/struct/CIF-dictionaries/cif_core.dic
dictionary named 'cif_core.dic' version 2.4.1 from 2010-06-29.

Automatic conversion script
Id: cif_fix_values 1715 2011-07-08 13:25:40Z adriana 
;
_cod_original_sg_symbol_H-M 'P 21/c'
_cod_database_code 2224101
_cod_database_fobs_code 2224101

loop_
_symmetry_equiv_pos_as_xyz
'x, y, z'
'-x, y+1/2, -z+1/2'
'-x, -y, -z'
'x, -y-1/2, z-1/2'

loop_
_atom_site_type_symbol
_atom_site_label
_atom_site_fract_x
_atom_site_fract_y
_atom_site_fract_z
_atom_site_U_iso_or_equiv
_atom_site_adp_type
_atom_site_calc_flag
_atom_site_refinement_flags
_atom_site_occupancy
_atom_site_disorder_assembly
_atom_site_disorder_group
Ag Ag1 0.42617(7) 0.60201(4) 0.58311(7) 0.0599(3) Uani d . 1 . .
N N1 0.1418(7) 0.6101(3) 0.4978(6) 0.0368(13) Uani d . 1 . .
N N2 0.3065(6) 0.4519(4) 0.2962(5) 0.0385(14) Uani d . 1 . .
N N3 0.2868(7) 0.5274(4) 0.3285(6) 0.0407(14) Uani d . 1 . .
N N4 0.1091(6) 0.5452(3) 0.2391(5) 0.0347(13) Uani d . 1 . .
C C1 0.0453(9) 0.6239(4) 0.2566(7) 0.0403(17) Uani d . 1 . .
H H11 0.1386 0.6658 0.2933 0.048 Uiso d R 1 . .
H H12 -0.0612 0.6425 0.1637 0.048 Uiso d R 1 . .
C C2 -0.0004(9) 0.6159(4) 0.3575(7) 0.0325(15) Uani d . 1 . .
C C3 -0.1725(9) 0.6158(4) 0.3083(8) 0.0435(18) Uani d . 1 . .
H H3 -0.2665 0.6190 0.2102 0.052 Uiso d R 1 . .
C C4 -0.2110(10) 0.6110(4) 0.4035(9) 0.051(2) Uani d . 1 . .
H H4 -0.3297 0.6105 0.3711 0.062 Uiso d R 1 . .
C C5 -0.0673(11) 0.6068(4) 0.5464(9) 0.052(2) Uani d . 1 . .
H H5 -0.0869 0.6050 0.6138 0.063 Uiso d R 1 . .
C C6 0.1070(10) 0.6055(4) 0.5901(8) 0.0472(18) Uani d . 1 . .
H H6 0.2035 0.6012 0.6874 0.057 Uiso d R 1 . .
C C7 0.1415(8) 0.4210(4) 0.1852(6) 0.0318(15) Uani d . 1 . .
C C8 0.0907(9) 0.3446(4) 0.1149(7) 0.0400(17) Uani d . 1 . .
H H8 0.1757 0.3039 0.1390 0.048 Uiso d R 1 . .
C C9 -0.0903(10) 0.3326(5) 0.0089(8) 0.0500(19) Uani d . 1 . .
H H9 -0.1290 0.2828 -0.0419 0.060 Uiso d R 1 . .
C C10 -0.2202(10) 0.3928(5) -0.0261(8) 0.052(2) Uani d . 1 . .
H H10 -0.3421 0.3811 -0.0980 0.062 Uiso d R 1 . .
C C11 -0.1737(8) 0.4676(5) 0.0417(7) 0.0407(17) Uani d . 1 . .
H H1 -0.2595 0.5076 0.0183 0.049 Uiso d R 1 . .
C C12 0.0111(8) 0.4803(4) 0.1486(6) 0.0310(14) Uani d . 1 . .
Cl Cl1 0.4844(2) 0.21950(12) 0.5792(2) 0.0510(5) Uani d . 1 . .
O O1 0.4745(9) 0.1317(4) 0.5670(7) 0.089(2) Uani d . 1 . .
O O2 0.3143(9) 0.2532(5) 0.4653(7) 0.116(3) Uani d . 1 . .
O O3 0.6166(13) 0.2454(6) 0.5735(14) 0.168(5) Uani d . 1 . .
O O4 0.5263(10) 0.2432(5) 0.7115(7) 0.109(3) Uani d . 1 . .

loop_
_atom_site_aniso_label
_atom_site_aniso_U_11
_atom_site_aniso_U_22
_atom_site_aniso_U_33
_atom_site_aniso_U_12
_atom_site_aniso_U_13
_atom_site_aniso_U_23
Ag1 0.0348(3) 0.0672(5) 0.0583(4) 0.0086(3) 0.0195(3) -0.0078(3)
N1 0.041(3) 0.034(3) 0.038(3) 0.002(2) 0.026(3) -0.003(3)
N2 0.033(3) 0.047(4) 0.032(3) 0.007(3) 0.019(2) 0.002(3)
N3 0.037(3) 0.045(4) 0.035(3) 0.004(3) 0.019(3) -0.002(3)
N4 0.037(3) 0.036(3) 0.034(3) 0.006(2) 0.023(2) 0.000(3)
C1 0.059(4) 0.026(4) 0.040(4) 0.006(3) 0.033(4) 0.004(3)
C2 0.044(4) 0.017(3) 0.032(3) 0.003(3) 0.021(3) -0.003(3)
C3 0.039(4) 0.046(5) 0.038(4) 0.008(3) 0.020(3) 0.004(3)
C4 0.050(4) 0.049(5) 0.064(5) 0.010(3) 0.040(4) 0.008(4)
C5 0.074(6) 0.046(5) 0.061(5) 0.012(4) 0.054(5) 0.012(4)
C6 0.057(4) 0.036(4) 0.043(4) 0.008(3) 0.028(4) 0.001(3)
C7 0.036(3) 0.034(4) 0.026(3) 0.004(3) 0.020(3) 0.006(3)
C8 0.055(4) 0.032(4) 0.043(4) 0.005(3) 0.036(4) 0.001(3)
C9 0.058(5) 0.036(4) 0.052(5) -0.011(4) 0.032(4) -0.009(4)
C10 0.043(4) 0.051(5) 0.050(4) -0.011(4) 0.023(4) -0.001(4)
C11 0.033(3) 0.050(5) 0.037(4) 0.005(3) 0.021(3) 0.008(3)
C12 0.039(3) 0.028(4) 0.032(4) 0.000(3) 0.025(3) 0.002(3)
Cl1 0.0455(9) 0.0446(11) 0.0560(12) -0.0073(8) 0.0281(9) -0.0116(9)
O1 0.094(4) 0.051(4) 0.090(5) -0.012(3) 0.041(4) -0.011(3)
O2 0.098(5) 0.117(6) 0.066(5) 0.042(5) 0.018(4) -0.015(4)
O3 0.171(8) 0.115(7) 0.317(14) -0.064(6) 0.201(10) -0.063(8)
O4 0.114(5) 0.116(6) 0.060(4) 0.019(5) 0.037(4) -0.028(4)

loop_
_atom_type_symbol
_atom_type_description
_atom_type_scat_dispersion_real
_atom_type_scat_dispersion_imag
_atom_type_scat_source
C C 0.0033 0.0016 'International Tables Vol C Tables 4.2.6.8 and 6.1.1.4'
H H 0.0000 0.0000 'International Tables Vol C Tables 4.2.6.8 and 6.1.1.4'
Ag Ag -0.8971 1.1015 'International Tables Vol C Tables 4.2.6.8 and 6.1.1.4'
Cl Cl 0.1484 0.1585 'International Tables Vol C Tables 4.2.6.8 and 6.1.1.4'
N N 0.0061 0.0033 'International Tables Vol C Tables 4.2.6.8 and 6.1.1.4'
O O 0.0106 0.0060 'International Tables Vol C Tables 4.2.6.8 and 6.1.1.4'

loop_
_geom_angle_atom_site_label_1
_geom_angle_atom_site_label_2
_geom_angle_atom_site_label_3
_geom_angle_site_symmetry_1
_geom_angle_site_symmetry_3
_geom_angle
_geom_angle_publ_flag
N2 Ag1 N1 3_666 . 155.9(2) yes
C6 N1 C2 . . 117.5(6) ?
C6 N1 Ag1 . . 118.1(5) ?
C2 N1 Ag1 . . 124.3(5) ?
N3 N2 C7 . . 109.6(5) ?
N3 N2 Ag1 . 3_666 119.5(4) ?
C7 N2 Ag1 . 3_666 131.0(4) ?
N2 N3 N4 . . 107.3(5) ?
N3 N4 C12 . . 111.1(5) ?
N3 N4 C1 . . 119.3(5) ?
C12 N4 C1 . . 129.4(5) ?
N4 C1 C2 . . 112.5(5) ?
N4 C1 H11 . . 109.0 ?
C2 C1 H11 . . 109.1 ?
N4 C1 H12 . . 109.2 ?
C2 C1 H12 . . 109.1 ?
H11 C1 H12 . . 107.8 ?
C3 C2 N1 . . 123.0(6) ?
C3 C2 C1 . . 121.2(6) ?
N1 C2 C1 . . 115.9(6) ?
C2 C3 C4 . . 120.1(7) ?
C2 C3 H3 . . 119.9 ?
C4 C3 H3 . . 119.9 ?
C5 C4 C3 . . 117.3(7) ?
C5 C4 H4 . . 121.4 ?
C3 C4 H4 . . 121.2 ?
C4 C5 C6 . . 119.7(7) ?
C4 C5 H5 . . 120.1 ?
C6 C5 H5 . . 120.2 ?
N1 C6 C5 . . 122.3(7) ?
N1 C6 H6 . . 118.8 ?
C5 C6 H6 . . 118.9 ?
N2 C7 C12 . . 107.9(6) ?
N2 C7 C8 . . 131.5(6) ?
C12 C7 C8 . . 120.6(6) ?
C9 C8 C7 . . 116.4(6) ?
C9 C8 H8 . . 121.8 ?
C7 C8 H8 . . 121.8 ?
C8 C9 C10 . . 122.3(7) ?
C8 C9 H9 . . 118.9 ?
C10 C9 H9 . . 118.8 ?
C11 C10 C9 . . 122.2(6) ?
C11 C10 H10 . . 118.9 ?
C9 C10 H10 . . 118.9 ?
C10 C11 C12 . . 115.5(6) ?
C10 C11 H1 . . 122.3 ?
C12 C11 H1 . . 122.2 ?
N4 C12 C11 . . 132.9(6) ?
N4 C12 C7 . . 104.1(5) ?
C11 C12 C7 . . 123.0(6) ?
O3 Cl1 O2 . . 111.3(7) ?
O3 Cl1 O1 . . 107.7(5) ?
O2 Cl1 O1 . . 108.7(4) ?
O3 Cl1 O4 . . 110.1(6) ?
O2 Cl1 O4 . . 109.2(4) ?
O1 Cl1 O4 . . 109.7(5) ?

loop_
_geom_bond_atom_site_label_1
_geom_bond_atom_site_label_2
_geom_bond_site_symmetry_2
_geom_bond_distance
_geom_bond_publ_flag
Ag1 N2 3_666 2.159(5) yes
Ag1 N1 . 2.201(5) yes
N1 C6 . 1.332(9) ?
N1 C2 . 1.347(8) ?
N2 N3 . 1.322(8) ?
N2 C7 . 1.362(8) ?
N2 Ag1 3_666 2.159(5) yes
N3 N4 . 1.344(7) ?
N4 C12 . 1.367(8) ?
N4 C1 . 1.470(8) ?
C1 C2 . 1.514(10) ?
C1 H11 . 0.9698 ?
C1 H12 . 0.9699 ?
C2 C3 . 1.339(9) ?
C3 C4 . 1.392(11) ?
C3 H3 . 0.9300 ?
C4 C5 . 1.367(11) ?
C4 H4 . 0.9299 ?
C5 C6 . 1.381(11) ?
C5 H5 . 0.9300 ?
C6 H6 . 0.9300 ?
C7 C12 . 1.394(8) ?
C7 C8 . 1.394(9) ?
C8 C9 . 1.365(9) ?
C8 H8 . 0.9301 ?
C9 C10 . 1.406(10) ?
C9 H9 . 0.9300 ?
C10 C11 . 1.361(10) ?
C10 H10 . 0.9300 ?
C11 C12 . 1.393(8) ?
C11 H1 . 0.9300 ?
Cl1 O3 . 1.355(7) ?
Cl1 O2 . 1.414(6) ?
Cl1 O1 . 1.417(6) ?
Cl1 O4 . 1.418(7) ?

loop_
_geom_hbond_atom_site_label_D
_geom_hbond_atom_site_label_H
_geom_hbond_atom_site_label_A
_geom_hbond_site_symmetry_A
_geom_hbond_distance_DH
_geom_hbond_distance_HA
_geom_hbond_distance_DA
_geom_hbond_angle_DHA
C1 H11 O3 3_666 0.97 2.31 3.264(15) 168
C1 H12 O2 2_555 0.97 2.58 3.415(11) 144
C3 H3 O1 2_555 0.93 2.60 3.512(10) 168
C11 H1 O1 2_555 0.93 2.56 3.481(11) 170

loop_
_geom_torsion_atom_site_label_1
_geom_torsion_atom_site_label_2
_geom_torsion_atom_site_label_3
_geom_torsion_atom_site_label_4
_geom_torsion_site_symmetry_1
_geom_torsion_site_symmetry_2
_geom_torsion_site_symmetry_3
_geom_torsion_site_symmetry_4
_geom_torsion
_geom_torsion_publ_flag
N2 Ag1 N1 C6 3_666 . . . 53.0(7) ?
N2 Ag1 N1 C2 3_666 . . . -124.0(6) ?
C7 N2 N3 N4 . . . . 0.4(7) ?
Ag1 N2 N3 N4 3_666 . . . -179.4(4) ?
N2 N3 N4 C12 . . . . 0.8(7) ?
N2 N3 N4 C1 . . . . 176.1(5) ?
N3 N4 C1 C2 . . . . -89.7(7) ?
C12 N4 C1 C2 . . . . 84.6(8) ?
C6 N1 C2 C3 . . . . -1.1(9) ?
Ag1 N1 C2 C3 . . . . 175.9(5) ?
C6 N1 C2 C1 . . . . 178.0(5) ?
Ag1 N1 C2 C1 . . . . -4.9(7) ?
N4 C1 C2 C3 . . . . -106.9(7) ?
N4 C1 C2 N1 . . . . 74.0(7) ?
N1 C2 C3 C4 . . . . 1.1(10) ?
C1 C2 C3 C4 . . . . -178.0(6) ?
C2 C3 C4 C5 . . . . 0.2(11) ?
C3 C4 C5 C6 . . . . -1.4(11) ?
C2 N1 C6 C5 . . . . -0.2(10) ?
Ag1 N1 C6 C5 . . . . -177.4(5) ?
C4 C5 C6 N1 . . . . 1.5(11) ?
N3 N2 C7 C12 . . . . -1.4(7) ?
Ag1 N2 C7 C12 3_666 . . . 178.4(4) ?
N3 N2 C7 C8 . . . . -178.6(7) ?
Ag1 N2 C7 C8 3_666 . . . 1.1(11) ?
N2 C7 C8 C9 . . . . 178.0(7) ?
C12 C7 C8 C9 . . . . 1.1(10) ?
C7 C8 C9 C10 . . . . -1.5(11) ?
C8 C9 C10 C11 . . . . 1.2(12) ?
C9 C10 C11 C12 . . . . -0.3(11) ?
N3 N4 C12 C11 . . . . 177.9(7) ?
C1 N4 C12 C11 . . . . 3.3(11) ?
N3 N4 C12 C7 . . . . -1.6(7) ?
C1 N4 C12 C7 . . . . -176.2(6) ?
C10 C11 C12 N4 . . . . -179.6(7) ?
C10 C11 C12 C7 . . . . -0.2(10) ?
N2 C7 C12 N4 . . . . 1.8(7) ?
C8 C7 C12 N4 . . . . 179.4(6) ?
N2 C7 C12 C11 . . . . -177.8(6) ?
C8 C7 C12 C11 . . . . -0.2(10) ?
